data_7221496
loop_
_publ_author_name
'Neiner, D.'
'Sweany, R.L.'
'Golub, V.'
'Wiley, J.B.'

_publ_section_title
;
 Structure and properties of mixed valence titanates, (Li(x) V O) La2 Ti3
 O10
;
_journal_name_full 'Journal of Materials Chemistry'
_journal_page_first 186
_journal_page_last 191
_journal_volume 16
_journal_year 2006
_chemical_formula_sum 'La2 O10 Ti3 V'
_chemical_name_systematic 'Li1.8 (V O) La2 Ti3 O10'
_space_group_IT_number 139
_symmetry_space_group_name_Hall '-I 4 2'
_symmetry_space_group_name_H-M 'I 4/m m m'
_cell_angle_alpha 90
_cell_angle_beta 90
_cell_angle_gamma 90
_cell_formula_units_Z 2
_cell_length_a 3.85
_cell_length_b 3.85
_cell_length_c 26.7861
_cell_volume 397.037
_citation_journal_id_ASTM JMACEP
_cod_data_source_file Neiner_JMACEP_2006_720.cif
_cod_data_source_block La2O10Ti3V1
_cod_original_formula_sum 'La2 O10 Ti3 V1'
_cod_database_code 7221496

loop_
_symmetry_equiv_pos_as_xyz
x,y,z
-y,x,z
-x,-y,z
y,-x,z
x,-y,-z
y,x,-z
-x,y,-z
-y,-x,-z
-x,-y,-z
y,-x,-z
x,y,-z
-y,x,-z
-x,y,z
-y,-x,z
x,-y,z
y,x,z
x+1/2,y+1/2,z+1/2
-y+1/2,x+1/2,z+1/2
-x+1/2,-y+1/2,z+1/2
y+1/2,-x+1/2,z+1/2
x+1/2,-y+1/2,-z+1/2
y+1/2,x+1/2,-z+1/2
-x+1/2,y+1/2,-z+1/2
-y+1/2,-x+1/2,-z+1/2
-x+1/2,-y+1/2,-z+1/2
y+1/2,-x+1/2,-z+1/2
x+1/2,y+1/2,-z+1/2
-y+1/2,x+1/2,-z+1/2
-x+1/2,y+1/2,z+1/2
-y+1/2,-x+1/2,z+1/2
x+1/2,-y+1/2,z+1/2
y+1/2,x+1/2,z+1/2

loop_
_atom_site_label
_atom_site_type_symbol
_atom_site_fract_x
_atom_site_fract_y
_atom_site_fract_z
_atom_site_occupancy
_atom_site_U_iso_or_equiv
O1 O-2 0 0 0.0745 1 0.0
O2 O-2 0 0.5 0 1 0.0
O3 O-2 0 0 0.2319 1 0.0
Ti1 Ti+4 0 0 0 1 0.0
Ti2 Ti+4 0 0 0.1567 1 0.0
O4 O-2 0 0.5 0.1425 1 0.0
La1 La+3 0 0 0.4193 1 0.0
V1 V+2 0 0.5 0.25 0.5 0.0
